data_7009588
loop_
_publ_author_name
'Christofi, A. Maria'
'Garratt, Peter J.'
'Hogarth, Graeme'
'Steed, Jonathan W.'

_publ_section_title
;
 Synthesis and structures of chromium tricarbonyl complexes of benzylic
 halides and benzylic alcohols&#x200A;&#x2020;
;
_journal_issue 13
_journal_name_full 'Journal of the Chemical Society, Dalton Transactions'
_journal_page_first 2137
_journal_paper_doi 10.1039/b002142n
_journal_year 2000
_chemical_formula_sum 'C12 H12 Cr O6'
_chemical_formula_weight 304.22
_chemical_name_systematic
; 
 ? 
;
_space_group_IT_number 146
_symmetry_cell_setting trigonal
_symmetry_space_group_name_Hall 'R 3'
_symmetry_space_group_name_H-M 'R 3 :H'
_atom_sites_solution_hydrogens geom
_atom_sites_solution_primary direct
_atom_sites_solution_secondary difmap
_audit_creation_method SHELXL
_cell_angle_alpha 90.00
_cell_angle_beta 90.00
_cell_angle_gamma 120.00
_cell_formula_units_Z 3
_cell_length_a 12.698(2)
_cell_length_b 12.698(2)
_cell_length_c 6.8580(10)
_cell_measurement_reflns_used 30
_cell_measurement_temperature 293(2)
_cell_measurement_theta_max 28
_cell_measurement_theta_min 22
_cell_volume 957.6(3)
_computing_cell_refinement 'Nicolet R3'
_computing_data_collection 'Nicolet R3'
_computing_data_reduction XDISK
_computing_molecular_graphics XP
_computing_publication_material CIFTAB
_computing_structure_refinement 'SHELXL-93 (Sheldrick, 1993)'
_computing_structure_solution 'SHELXS-86 (Sheldrick, 1990)'
_diffrn_ambient_temperature 293(2)
_diffrn_measurement_device 'Nicolet R3mV'
_diffrn_measurement_method w-2t
_diffrn_radiation_monochromator graphite
_diffrn_radiation_source 'fine-focus sealed tube'
_diffrn_radiation_type MoK\a
_diffrn_radiation_wavelength 0.71073
_diffrn_reflns_av_R_equivalents 0.0000
_diffrn_reflns_av_sigmaI/netI 0.0087
_diffrn_reflns_limit_h_max 13
_diffrn_reflns_limit_h_min 0
_diffrn_reflns_limit_k_max 13
_diffrn_reflns_limit_k_min 0
_diffrn_reflns_limit_l_max 8
_diffrn_reflns_limit_l_min -8
_diffrn_reflns_number 432
_diffrn_reflns_theta_max 25.04
_diffrn_reflns_theta_min 3.21
_diffrn_standards_decay_% 0
_diffrn_standards_interval_count 97
_diffrn_standards_number 3
_exptl_absorpt_coefficient_mu 0.915
_exptl_absorpt_correction_type none
_exptl_crystal_colour Yellow
_exptl_crystal_density_diffrn 1.583
_exptl_crystal_description Block
_exptl_crystal_F_000 468
_exptl_crystal_size_max 0.62
_exptl_crystal_size_mid 0.48
_exptl_crystal_size_min 0.48
_refine_diff_density_max 0.459
_refine_diff_density_min -0.169
_refine_diff_density_rms 0.040
_refine_ls_abs_structure_details 'Flack H D (1983), Acta Cryst. A39, 876-881'
_refine_ls_abs_structure_Flack -0.01(4)
_refine_ls_extinction_method none
_refine_ls_goodness_of_fit_all 1.026
_refine_ls_goodness_of_fit_obs 1.027
_refine_ls_hydrogen_treatment fixed
_refine_ls_matrix_type full
_refine_ls_number_parameters 58
_refine_ls_number_reflns 428
_refine_ls_number_restraints 1
_refine_ls_restrained_S_all 1.137
_refine_ls_restrained_S_obs 1.026
_refine_ls_R_factor_all 0.0239
_refine_ls_R_factor_obs 0.0231
_refine_ls_shift/esd_max 0.000
_refine_ls_shift/esd_mean 0.000
_refine_ls_structure_factor_coef Fsqd
_refine_ls_weighting_details 'w=1/[\s^2^(Fo^2^)+(0.0407P)^2^+1.0644P] where P=(Fo^2^+2Fc^2^)/3'
_refine_ls_weighting_scheme calc
_refine_ls_wR_factor_all 0.0653
_refine_ls_wR_factor_obs 0.0586
_reflns_number_observed 427
_reflns_number_total 432
_reflns_observed_criterion >2sigma(I)
_cod_data_source_file b002142n.txt
_cod_data_source_block str548
_cod_depositor_comments
;
The following automatic conversions were performed:

'_refine_ls_weighting_scheme' value 'calc
w=1/[\s^2^(Fo^2^)+(0.0407P)^2^+1.0644P] where P=(Fo^2^+2Fc^2^)/3' was
changed to 'calc'. New tag '_refine_ls_weighting_details' was
created. The value of the new tag was set to
'w=1/[\s^2^(Fo^2^)+(0.0407P)^2^+1.0644P] where P=(Fo^2^+2Fc^2^)/3'.

Automatic conversion script
Id: cif_fix_values 3143 2015-03-26 13:38:13Z robertas 
;
_cod_original_sg_symbol_H-M R3
_cod_database_code 7009588

loop_
_symmetry_equiv_pos_as_xyz
'x, y, z'
'-y, x-y, z'
'-x+y, -x, z'
'x+2/3, y+1/3, z+1/3'
'-y+2/3, x-y+1/3, z+1/3'
'-x+y+2/3, -x+1/3, z+1/3'
'x+1/3, y+2/3, z+2/3'
'-y+1/3, x-y+2/3, z+2/3'
'-x+y+1/3, -x+2/3, z+2/3'

loop_
_atom_site_aniso_label
_atom_site_aniso_U_11
_atom_site_aniso_U_22
_atom_site_aniso_U_33
_atom_site_aniso_U_23
_atom_site_aniso_U_13
_atom_site_aniso_U_12
Cr 0.0312(3) 0.0312(3) 0.0244(4) 0.000 0.000 0.01561(13)
C1 0.049(2) 0.051(2) 0.034(2) 0.001(2) 0.007(2) 0.026(2)
C2 0.034(2) 0.029(2) 0.0275(15) 0.0010(12) 0.0017(13) 0.0139(13)
C3 0.0299(15) 0.035(2) 0.0254(13) 0.0005(12) -0.0003(11) 0.0157(13)
C4 0.029(2) 0.044(2) 0.041(2) -0.0015(14) 0.0006(13) 0.0154(14)
O1 0.085(2) 0.093(2) 0.059(2) -0.004(2) 0.022(2) 0.061(2)
O2 0.0394(13) 0.068(2) 0.0442(12) -0.0094(12) -0.0085(10) 0.0340(13)

loop_
_atom_site_label
_atom_site_type_symbol
_atom_site_fract_x
_atom_site_fract_y
_atom_site_fract_z
_atom_site_U_iso_or_equiv
_atom_site_thermal_displace_type
_atom_site_occupancy
_atom_site_calc_flag
_atom_site_refinement_flags
_atom_site_disorder_group
Cr Cr 0.0000 0.0000 0.04602(4) 0.0289(2) Uani 1 d S .
C1 C -0.0943(4) 0.0378(4) 0.2020(5) 0.0445(9) Uani 1 d . .
C2 C 0.0681(3) 0.1278(3) -0.2048(4) 0.0311(6) Uani 1 d . .
C3 C 0.1283(3) 0.0591(3) -0.2050(4) 0.0303(6) Uani 1 d . .
C4 C 0.2653(3) 0.1259(3) -0.2147(5) 0.0393(7) Uani 1 d . .
O1 O -0.1540(3) 0.0626(3) 0.2959(5) 0.0718(9) Uani 1 d . .
O2 O 0.3166(2) 0.0533(3) -0.1681(4) 0.0472(6) Uani 1 d . .
H1 H 0.1346 0.2280 -0.1828 0.080 Uiso 1 d . .
H2 H 0.2918 0.1872 -0.1169 0.080 Uiso 1 d . .
H3 H 0.2832 0.1552 -0.3509 0.080 Uiso 1 d . .
H4 H 0.3171 0.0102 -0.2687 0.080 Uiso 1 d . .

loop_
_atom_type_symbol
_atom_type_description
_atom_type_scat_dispersion_real
_atom_type_scat_dispersion_imag
_atom_type_scat_source
C C 0.0033 0.0016 'International Tables Vol C Tables 4.2.6.8 and 6.1.1.4'
H H 0.0000 0.0000 'International Tables Vol C Tables 4.2.6.8 and 6.1.1.4'
O O 0.0106 0.0060 'International Tables Vol C Tables 4.2.6.8 and 6.1.1.4'
Cr Cr 0.3209 0.6236 'International Tables Vol C Tables 4.2.6.8 and 6.1.1.4'

loop_
_geom_angle_atom_site_label_1
_geom_angle_atom_site_label_2
_geom_angle_atom_site_label_3
_geom_angle
_geom_angle_site_symmetry_1
_geom_angle_site_symmetry_3
_geom_angle_publ_flag
C1 Cr C1 89.6(2) 3 . ?
C1 Cr C1 89.6(2) 3 2 ?
C1 Cr C1 89.6(2) . 2 ?
C1 Cr C2 160.93(14) 3 2 ?
C1 Cr C2 94.6(2) . 2 ?
C1 Cr C2 109.01(15) 2 2 ?
C1 Cr C2 109.01(15) 3 3 ?
C1 Cr C2 160.93(14) . 3 ?
C1 Cr C2 94.6(2) 2 3 ?
C2 Cr C2 66.50(12) 2 3 ?
C1 Cr C2 94.6(2) 3 . ?
C1 Cr C2 109.01(15) . . ?
C1 Cr C2 160.93(14) 2 . ?
C2 Cr C2 66.50(12) 2 . ?
C2 Cr C2 66.50(12) 3 . ?
C1 Cr C3 145.46(15) 3 3 ?
C1 Cr C3 124.8(2) . 3 ?
C1 Cr C3 87.40(14) 2 3 ?
C2 Cr C3 36.68(12) 2 3 ?
C2 Cr C3 37.21(12) 3 3 ?
C2 Cr C3 78.65(11) . 3 ?
C1 Cr C3 124.8(2) 3 2 ?
C1 Cr C3 87.40(14) . 2 ?
C1 Cr C3 145.46(15) 2 2 ?
C2 Cr C3 37.21(12) 2 2 ?
C2 Cr C3 78.65(11) 3 2 ?
C2 Cr C3 36.68(12) . 2 ?
C3 Cr C3 66.64(12) 3 2 ?
C1 Cr C3 87.40(14) 3 . ?
C1 Cr C3 145.46(15) . . ?
C1 Cr C3 124.8(2) 2 . ?
C2 Cr C3 78.65(11) 2 . ?
C2 Cr C3 36.68(12) 3 . ?
C2 Cr C3 37.21(12) . . ?
C3 Cr C3 66.64(12) 3 . ?
C3 Cr C3 66.64(12) 2 . ?
O1 C1 Cr 178.4(4) . . ?
C3 C2 C3 120.4(3) 2 . ?
C3 C2 Cr 71.8(2) 2 . ?
C3 C2 Cr 71.6(2) . . ?
C2 C3 C2 119.6(3) 3 . ?
C2 C3 C4 121.7(3) 3 . ?
C2 C3 C4 118.6(3) . . ?
C2 C3 Cr 71.5(2) 3 . ?
C2 C3 Cr 71.2(2) . . ?
C4 C3 Cr 131.9(2) . . ?
O2 C4 C3 113.8(3) . . ?

loop_
_geom_bond_atom_site_label_1
_geom_bond_atom_site_label_2
_geom_bond_distance
_geom_bond_site_symmetry_2
_geom_bond_publ_flag
Cr C1 1.839(4) 3 ?
Cr C1 1.839(4) . yes
Cr C1 1.839(4) 2 ?
Cr C2 2.222(3) 2 ?
Cr C2 2.222(3) 3 ?
Cr C2 2.222(3) . yes
Cr C3 2.227(3) 3 ?
Cr C3 2.227(3) 2 ?
Cr C3 2.227(3) . yes
C1 O1 1.152(5) . yes
C2 C3 1.400(5) 2 ?
C2 C3 1.419(5) . yes
C3 C2 1.400(5) 3 ?
C3 C4 1.508(4) . yes
C4 O2 1.406(5) . yes
